data_4133693
loop_
_publ_author_name
'Arnold, Amela'
'Sherbow, Tobias J.'
'Sayler, Richard I.'
'Britt, R. David'
'Thompson, Emily J.'
'Mu\~noz, M Teresa'
'Fettinger, James C.'
'Berben, Louise A.'

_publ_section_title
;
 Organic Electron Delocalization Modulated by Ligand Charge States in
 [L<sub>2</sub>M]<sup> <i>n-</i> </sup> Complexes of Group 13 Ions.
;
_journal_issue 40
_journal_name_full 'Journal of the American Chemical Society'
_journal_page_first 15792
_journal_page_last 15803
_journal_paper_doi 10.1021/jacs.9b05602
_journal_volume 141
_journal_year 2019
_chemical_formula_moiety 'C66 H54 Ga N6 O4, 4(C4 H8 O)'
_chemical_formula_sum 'C82 H86 Ga N6 O8'
_chemical_formula_weight 1353.28
_space_group_crystal_system tetragonal
_space_group_IT_number 78
_space_group_name_Hall 'P 4cw'
_space_group_name_H-M_alt 'P 43'
_atom_sites_solution_hydrogens geom
_audit_creation_method SHELXL-2017/1
_cell_angle_alpha 90
_cell_angle_beta 90
_cell_angle_gamma 90
_cell_formula_units_Z 4
_cell_length_a 13.6416(5)
_cell_length_b 13.6416(5)
_cell_length_c 37.5054(14)
_cell_measurement_reflns_used 9989
_cell_measurement_temperature 90(2)
_cell_measurement_theta_max 72.39
_cell_measurement_theta_min 3.24
_cell_volume 6979.5(4)
_computing_cell_refinement 'SAINT (8.37a) (Bruker, 2016)'
_computing_data_collection 'Apex2 (2014.9-1) (Bruker, 2014)'
_computing_data_reduction 'SAINT (8.37a) (Bruker, 2016)'
_computing_molecular_graphics 'Bruker SHELXTL'
_computing_publication_material 'Bruker SHELXTL'
_computing_structure_refinement 'SHELXL-2017/1 (Sheldrick, 2017)'
_computing_structure_solution 'SHELXT (Sheldrick, 2014)'
_diffrn_ambient_temperature 90(2)
_diffrn_measured_fraction_theta_full 0.998
_diffrn_measured_fraction_theta_max 0.998
_diffrn_measurement_device_type 'Bruker APEX-II CCD'
_diffrn_measurement_method '\f and \w scans'
_diffrn_radiation_type CuK\a
_diffrn_radiation_wavelength 1.54178
_diffrn_reflns_av_R_equivalents 0.0347
_diffrn_reflns_av_unetI/netI 0.0452
_diffrn_reflns_Laue_measured_fraction_full 0.998
_diffrn_reflns_Laue_measured_fraction_max 0.998
_diffrn_reflns_limit_h_max 15
_diffrn_reflns_limit_h_min -15
_diffrn_reflns_limit_k_max 16
_diffrn_reflns_limit_k_min -16
_diffrn_reflns_limit_l_max 45
_diffrn_reflns_limit_l_min -43
_diffrn_reflns_number 28165
_diffrn_reflns_point_group_measured_fraction_full 0.999
_diffrn_reflns_point_group_measured_fraction_max 0.999
_diffrn_reflns_theta_full 67.679
_diffrn_reflns_theta_max 68.326
_diffrn_reflns_theta_min 3.240
_exptl_absorpt_coefficient_mu 1.037
_exptl_absorpt_correction_T_max 0.7536
_exptl_absorpt_correction_T_min 0.5651
_exptl_absorpt_correction_type multi-scan
_exptl_absorpt_process_details 'SADABS 2016/2 (Sheldrick, 2016)'
_exptl_crystal_colour Red
_exptl_crystal_density_diffrn 1.288
_exptl_crystal_description Rod
_exptl_crystal_F_000 2860
_exptl_crystal_size_max 0.782
_exptl_crystal_size_mid 0.282
_exptl_crystal_size_min 0.103
_refine_diff_density_max 0.631
_refine_diff_density_min -0.882
_refine_diff_density_rms 0.061
_refine_ls_abs_structure_details
; 
 Refined as an inversion twin. 
;
_refine_ls_abs_structure_Flack 0.42(3)
_refine_ls_extinction_method none
_refine_ls_goodness_of_fit_ref 1.059
_refine_ls_hydrogen_treatment constr
_refine_ls_matrix_type full
_refine_ls_number_parameters 920
_refine_ls_number_reflns 12319
_refine_ls_number_restraints 47
_refine_ls_restrained_S_all 1.062
_refine_ls_R_factor_all 0.0650
_refine_ls_R_factor_gt 0.0642
_refine_ls_shift/su_max 0.000
_refine_ls_shift/su_mean 0.000
_refine_ls_structure_factor_coef Fsqd
_refine_ls_weighting_details 'w=1/[\s^2^(Fo^2^)+(0.1150P)^2^+7.0069P] where P=(Fo^2^+2Fc^2^)/3'
_refine_ls_weighting_scheme calc
_refine_ls_wR_factor_gt 0.1701
_refine_ls_wR_factor_ref 0.1707
_reflns_Friedel_coverage 0.968
_reflns_Friedel_fraction_full 0.999
_reflns_Friedel_fraction_max 0.999
_reflns_number_gt 12044
_reflns_number_total 12319
_reflns_threshold_expression 'I > 2\s(I)'
_cod_data_source_file ja9b05602_si_001.cif
_cod_data_source_block AMA1FMI
_cod_depositor_comments
;
The following automatic conversions were performed:

data item '_exptl_absorpt_correction_type' value 'Multi-scan' was
changed to 'multi-scan' in accordance with the
/home/saulius/struct/COD-crude-data/automatic-downloads/DataCite-retrospective/ACS/depositions/lib/dictionaries/cif_core.dic
dictionary named 'cif_core.dic' version 2.4.2 last updated on
2011-04-26.

Automatic conversion script
Id: cif_fix_values 6909 2019-04-08 15:41:33Z antanas 
;
_cod_original_cell_volume 6979.5(6)
_cod_database_code 4133693
_shelx_shelxl_version_number 2017/1
_shelx_space_group_comment
; 
The symmetry employed for this shelxl refinement is uniquely defined 
by the following loop, which should always be used as a source of 
symmetry information in preference to the above space-group names. 
They are only intended as comments. 
;
_shelx_estimated_absorpt_t_min 0.498
_shelx_estimated_absorpt_t_max 0.901

loop_
_space_group_symop_operation_xyz
'x, y, z'
'-x, -y, z+1/2'
'-y, x, z+3/4'
'y, -x, z+1/4'

loop_
_atom_site_label
_atom_site_type_symbol
_atom_site_fract_x
_atom_site_fract_y
_atom_site_fract_z
_atom_site_U_iso_or_equiv
_atom_site_adp_type
_atom_site_occupancy
_atom_site_site_symmetry_order
_atom_site_calc_flag
_atom_site_refinement_flags_posn
_atom_site_refinement_flags_adp
_atom_site_refinement_flags_occupancy
_atom_site_disorder_assembly
_atom_site_disorder_group
Ga1 Ga 0.34157(4) 0.43097(4) 0.20582(2) 0.01797(17) Uani 1 1 d . . . . .
C1 C 0.4030(4) 0.2637(4) 0.15863(15) 0.0183(10) Uani 1 1 d . . . . .
N1 N 0.3847(3) 0.2772(3) 0.19214(12) 0.0165(8) Uani 1 1 d . . . . .
C2 C 0.3811(4) 0.3472(4) 0.13547(14) 0.0175(10) Uani 1 1 d . . . . .
N2 N 0.3484(3) 0.4282(3) 0.15329(14) 0.0171(10) Uani 1 1 d . . . . .
C3 C 0.3849(4) 0.3464(4) 0.09871(15) 0.0208(10) Uani 1 1 d . . . . .
H3A H 0.411366 0.291658 0.086369 0.025 Uiso 1 1 calc R U . . .
N3 N 0.2910(3) 0.5701(3) 0.19298(12) 0.0178(9) Uani 1 1 d . . . . .
C4 C 0.3490(4) 0.4282(4) 0.07968(16) 0.0237(12) Uani 1 1 d . . . . .
H4A H 0.349319 0.428174 0.054352 0.028 Uiso 1 1 calc R U . . .
N4 N 0.4787(3) 0.4684(3) 0.22104(12) 0.0179(9) Uani 1 1 d . . . . .
C5 C 0.3135(4) 0.5080(4) 0.09805(15) 0.0222(11) Uani 1 1 d . . . . .
H5A H 0.287938 0.562617 0.085341 0.027 Uiso 1 1 calc R U . . .
N5 N 0.3283(3) 0.4138(3) 0.25614(13) 0.0169(9) Uani 1 1 d . . . . .
C6 C 0.3148(3) 0.5092(4) 0.13535(14) 0.0172(10) Uani 1 1 d . . . . .
N6 N 0.1936(3) 0.3765(3) 0.21041(13) 0.0189(9) Uani 1 1 d . . . . .
C7 C 0.2830(4) 0.5877(4) 0.15820(14) 0.0175(10) Uani 1 1 d . . . . .
C8 C 0.3805(4) 0.2002(4) 0.21799(15) 0.0206(10) Uani 1 1 d . . . . .
C9 C 0.3126(4) 0.1234(4) 0.21357(15) 0.0209(11) Uani 1 1 d . . . . .
O9 O 0.2611(3) 0.1226(3) 0.18259(12) 0.0262(8) Uani 1 1 d . . . . .
C10 C 0.3001(4) 0.0559(4) 0.24081(18) 0.0280(12) Uani 1 1 d . . . . .
H10A H 0.256306 0.002470 0.237672 0.034 Uiso 1 1 calc R U . . .
C11 C 0.3509(5) 0.0658(4) 0.27256(18) 0.0304(13) Uani 1 1 d . . . . .
H11A H 0.340221 0.020395 0.291367 0.036 Uiso 1 1 calc R U . . .
C12 C 0.4170(5) 0.1416(4) 0.27699(17) 0.0281(12) Uani 1 1 d . . . . .
H12A H 0.452311 0.147594 0.298719 0.034 Uiso 1 1 calc R U . . .
C13 C 0.4320(4) 0.2091(4) 0.24970(16) 0.0221(11) Uani 1 1 d . . . . .
H13A H 0.477492 0.261223 0.252788 0.027 Uiso 1 1 calc R U . . .
C14 C 0.2062(6) 0.0364(5) 0.1742(2) 0.0416(16) Uani 1 1 d . . . . .
H14A H 0.172676 0.045344 0.151364 0.062 Uiso 1 1 calc R U . . .
H14B H 0.250633 -0.019895 0.172662 0.062 Uiso 1 1 calc R U . . .
H14C H 0.157555 0.024534 0.192995 0.062 Uiso 1 1 calc R U . . .
C15 C 0.4474(4) 0.1721(4) 0.14396(16) 0.0220(11) Uani 1 1 d . . . . .
C16 C 0.5368(4) 0.1412(4) 0.15828(17) 0.0268(12) Uani 1 1 d . . . . .
H16A H 0.566871 0.177450 0.176940 0.032 Uiso 1 1 calc R U . . .
C17 C 0.5819(5) 0.0561(5) 0.14492(19) 0.0338(14) Uani 1 1 d . . . . .
H17A H 0.642844 0.034964 0.154460 0.041 Uiso 1 1 calc R U . . .
C18 C 0.5380(5) 0.0037(4) 0.11814(18) 0.0361(15) Uani 1 1 d . . . . .
H18A H 0.569073 -0.053317 0.109006 0.043 Uiso 1 1 calc R U . . .
C19 C 0.4482(6) 0.0336(5) 0.10422(19) 0.0361(15) Uani 1 1 d . . . . .
H19A H 0.417840 -0.003234 0.085788 0.043 Uiso 1 1 calc R U . . .
C20 C 0.4032(5) 0.1177(4) 0.11745(17) 0.0283(12) Uani 1 1 d . . . . .
H20A H 0.341587 0.137788 0.108142 0.034 Uiso 1 1 calc R U . . .
C21 C 0.2372(4) 0.6774(4) 0.14381(15) 0.0198(10) Uani 1 1 d . . . . .
C22 C 0.2814(4) 0.7337(4) 0.11742(16) 0.0247(11) Uani 1 1 d . . . . .
H22A H 0.343289 0.714846 0.108083 0.030 Uiso 1 1 calc R U . . .
C23 C 0.2353(5) 0.8177(4) 0.10459(17) 0.0296(13) Uani 1 1 d . . . . .
H23A H 0.265304 0.855146 0.086229 0.036 Uiso 1 1 calc R U . . .
C24 C 0.1460(5) 0.8469(4) 0.11845(19) 0.0321(14) Uani 1 1 d . . . . .
H24A H 0.114889 0.904210 0.109554 0.038 Uiso 1 1 calc R U . . .
C25 C 0.1020(5) 0.7931(5) 0.14511(18) 0.0310(13) Uani 1 1 d . . . . .
H25A H 0.041032 0.813682 0.154794 0.037 Uiso 1 1 calc R U . . .
C26 C 0.1476(4) 0.7081(4) 0.15788(16) 0.0236(11) Uani 1 1 d . . . . .
H26A H 0.117202 0.670990 0.176257 0.028 Uiso 1 1 calc R U . . .
C27 C 0.2831(4) 0.6447(4) 0.21886(15) 0.0196(10) Uani 1 1 d . . . . .
C28 C 0.3424(4) 0.7297(4) 0.21687(16) 0.0242(11) Uani 1 1 d . . . . .
O28 O 0.4034(3) 0.7356(3) 0.18843(12) 0.0271(9) Uani 1 1 d . . . . .
C29 C 0.3364(5) 0.7998(4) 0.24394(18) 0.0302(13) Uani 1 1 d . . . . .
H29A H 0.375826 0.857184 0.242834 0.036 Uiso 1 1 calc R U . . .
C30 C 0.2730(5) 0.7858(5) 0.27248(19) 0.0368(15) Uani 1 1 d . . . . .
H30A H 0.268365 0.834165 0.290619 0.044 Uiso 1 1 calc R U . . .
C31 C 0.2173(5) 0.7028(5) 0.27458(17) 0.0326(14) Uani 1 1 d . . . . .
H31A H 0.174792 0.693474 0.294348 0.039 Uiso 1 1 calc R U . . .
C32 C 0.2223(4) 0.6320(4) 0.24807(17) 0.0257(11) Uani 1 1 d . . . . .
H32A H 0.183632 0.574332 0.249977 0.031 Uiso 1 1 calc R U . . .
C33 C 0.4548(6) 0.8256(5) 0.1824(2) 0.0434(17) Uani 1 1 d . . . . .
H33A H 0.495876 0.819379 0.161113 0.065 Uiso 1 1 calc R U . . .
H33B H 0.407501 0.878861 0.178983 0.065 Uiso 1 1 calc R U . . .
H33C H 0.496260 0.840285 0.203099 0.065 Uiso 1 1 calc R U . . .
C34 C 0.4942(4) 0.4577(4) 0.25704(15) 0.0199(10) Uani 1 1 d . . . . .
C35 C 0.4116(4) 0.4293(4) 0.27668(15) 0.0181(10) Uani 1 1 d . . . . .
C36 C 0.4033(4) 0.4133(4) 0.31366(15) 0.0228(11) Uani 1 1 d . . . . .
H36A H 0.456537 0.429603 0.328889 0.027 Uiso 1 1 calc R U . . .
C37 C 0.3187(4) 0.3741(4) 0.32803(16) 0.0254(11) Uani 1 1 d . . . . .
H37A H 0.314114 0.363735 0.353021 0.030 Uiso 1 1 calc R U . . .
C38 C 0.2392(4) 0.3495(4) 0.30573(16) 0.0237(11) Uani 1 1 d . . . . .
H38A H 0.182449 0.318642 0.315216 0.028 Uiso 1 1 calc R U . . .
C39 C 0.2454(4) 0.3710(4) 0.26985(15) 0.0177(10) Uani 1 1 d . . . . .
C40 C 0.1708(4) 0.3518(4) 0.24360(15) 0.0188(10) Uani 1 1 d . . . . .
C41 C 0.5565(4) 0.4698(4) 0.19626(14) 0.0193(11) Uani 1 1 d . . . . .
C42 C 0.6330(4) 0.4005(4) 0.19624(15) 0.0202(11) Uani 1 1 d . . . . .
O42 O 0.6265(3) 0.3275(3) 0.22150(11) 0.0236(8) Uani 1 1 d . . . . .
C43 C 0.7074(4) 0.4048(4) 0.17105(16) 0.0252(11) Uani 1 1 d . . . . .
H43A H 0.759642 0.358722 0.171871 0.030 Uiso 1 1 calc R U . . .
C44 C 0.7058(4) 0.4761(5) 0.14467(17) 0.0279(12) Uani 1 1 d . . . . .
H44A H 0.756522 0.478641 0.127349 0.033 Uiso 1 1 calc R U . . .
C45 C 0.6298(4) 0.5439(4) 0.14363(17) 0.0254(11) Uani 1 1 d . . . . .
H45A H 0.628109 0.592237 0.125415 0.030 Uiso 1 1 calc R U . . .
C46 C 0.5558(4) 0.5408(4) 0.16946(16) 0.0228(11) Uani 1 1 d . . . . .
H46A H 0.504374 0.587657 0.168735 0.027 Uiso 1 1 calc R U . . .
C47 C 0.7137(4) 0.2746(5) 0.2296(2) 0.0348(14) Uani 1 1 d . . . . .
H47A H 0.699445 0.225128 0.247856 0.052 Uiso 1 1 calc R U . . .
H47B H 0.737978 0.242310 0.208042 0.052 Uiso 1 1 calc R U . . .
H47C H 0.763572 0.320023 0.238620 0.052 Uiso 1 1 calc R U . . .
C48 C 0.5890(4) 0.4837(4) 0.27333(16) 0.0242(11) Uani 1 1 d . . . . .
C49 C 0.6393(5) 0.5673(5) 0.26255(18) 0.0290(13) Uani 1 1 d . . . . .
H49A H 0.610811 0.609273 0.245209 0.035 Uiso 1 1 calc R U . . .
C50 C 0.7314(5) 0.5906(6) 0.2768(2) 0.0402(17) Uani 1 1 d . . . . .
H50A H 0.765597 0.647267 0.268952 0.048 Uiso 1 1 calc R U . . .
C51 C 0.7719(5) 0.5303(6) 0.3025(2) 0.0424(18) Uani 1 1 d . . . . .
H51A H 0.834072 0.546085 0.312401 0.051 Uiso 1 1 calc R U . . .
C52 C 0.7235(5) 0.4480(6) 0.31395(19) 0.0383(15) Uani 1 1 d . . . . .
H52A H 0.751638 0.407584 0.331871 0.046 Uiso 1 1 calc R U . . .
C53 C 0.6337(4) 0.4239(5) 0.29936(17) 0.0312(13) Uani 1 1 d . . . . .
H53A H 0.601422 0.365868 0.307008 0.037 Uiso 1 1 calc R U . . .
C54 C 0.0792(4) 0.2983(4) 0.25268(15) 0.0202(10) Uani 1 1 d . . . . .
C55 C 0.0168(4) 0.3284(4) 0.27975(17) 0.0248(11) Uani 1 1 d . . . . .
H55A H 0.030153 0.387076 0.292497 0.030 Uiso 1 1 calc R U . . .
C56 C -0.0653(4) 0.2725(5) 0.28823(19) 0.0316(13) Uani 1 1 d . . . . .
H56A H -0.108097 0.293271 0.306749 0.038 Uiso 1 1 calc R U . . .
C57 C -0.0850(4) 0.1865(4) 0.2697(2) 0.0314(13) Uani 1 1 d . . . . .
H57A H -0.140128 0.147493 0.275886 0.038 Uiso 1 1 calc R U . . .
C58 C -0.0238(5) 0.1580(4) 0.24213(19) 0.0333(14) Uani 1 1 d . . . . .
H58A H -0.037916 0.099945 0.229124 0.040 Uiso 1 1 calc R U . . .
C59 C 0.0574(4) 0.2130(4) 0.23337(18) 0.0276(12) Uani 1 1 d . . . . .
H59A H 0.098611 0.193115 0.214272 0.033 Uiso 1 1 calc R U . . .
C60 C 0.1223(4) 0.3799(4) 0.18315(15) 0.0211(11) Uani 1 1 d . . . . .
C61 C 0.0403(4) 0.4419(4) 0.18635(16) 0.0232(11) Uani 1 1 d . . . . .
O61 O 0.0341(3) 0.4932(3) 0.21732(11) 0.0265(9) Uani 1 1 d . . . . .
C62 C -0.0266(4) 0.4490(5) 0.15837(18) 0.0313(13) Uani 1 1 d . . . . .
H62A H -0.082234 0.490436 0.160537 0.038 Uiso 1 1 calc R U . . .
C63 C -0.0118(5) 0.3958(6) 0.12747(18) 0.0362(14) Uani 1 1 d . . . . .
H63A H -0.057519 0.401025 0.108444 0.043 Uiso 1 1 calc R U . . .
C64 C 0.0687(4) 0.3352(5) 0.12399(19) 0.0341(14) Uani 1 1 d . . . . .
H64A H 0.078417 0.299066 0.102632 0.041 Uiso 1 1 calc R U . . .
C65 C 0.1350(4) 0.3274(4) 0.15170(16) 0.0247(11) Uani 1 1 d . . . . .
H65A H 0.190159 0.285459 0.149214 0.030 Uiso 1 1 calc R U . . .
C66 C -0.0548(5) 0.5445(6) 0.2245(2) 0.0453(18) Uani 1 1 d . . . . .
H66A H -0.049505 0.578157 0.247512 0.068 Uiso 1 1 calc R U . . .
H66B H -0.066718 0.592713 0.205638 0.068 Uiso 1 1 calc R U . . .
H66C H -0.109385 0.497793 0.225333 0.068 Uiso 1 1 calc R U . . .
C67 C 1.0381(6) 0.8671(8) 0.2408(3) 0.061(2) Uani 1 1 d . . . . .
H67A H 1.082364 0.922247 0.246772 0.073 Uiso 1 1 calc R U . . .
H67B H 1.077617 0.813816 0.230105 0.073 Uiso 1 1 calc R U . . .
O67 O 0.9645(4) 0.8984(4) 0.21666(15) 0.0471(12) Uani 1 1 d . . . . .
C68 C 0.9861(8) 0.8302(9) 0.2745(3) 0.074(3) Uani 1 1 d . . . . .
H68A H 0.967272 0.760386 0.272419 0.089 Uiso 1 1 calc R U . . .
H68B H 1.026918 0.839531 0.296069 0.089 Uiso 1 1 calc R U . . .
C69 C 0.8974(7) 0.8968(7) 0.2746(3) 0.062(2) Uani 1 1 d . . . . .
H69A H 0.842329 0.867165 0.287980 0.074 Uiso 1 1 calc R U . . .
H69B H 0.913184 0.961558 0.285083 0.074 Uiso 1 1 calc R U . . .
C70 C 0.8738(6) 0.9055(6) 0.2355(2) 0.0475(18) Uani 1 1 d . . . . .
H70A H 0.828950 0.852187 0.228155 0.057 Uiso 1 1 calc R U . . .
H70B H 0.841839 0.969137 0.230545 0.057 Uiso 1 1 calc R U . . .
C71 C 0.8258(8) 0.7859(9) 0.1049(3) 0.076(3) Uani 1 1 d . . . . .
H71A H 0.880497 0.833515 0.104712 0.092 Uiso 1 1 calc R U . . .
H71B H 0.812183 0.765250 0.080077 0.092 Uiso 1 1 calc R U . . .
O71 O 0.7393(6) 0.8289(6) 0.1208(2) 0.076(2) Uani 1 1 d . . . . .
C72 C 0.8506(6) 0.6997(6) 0.1274(3) 0.054(2) Uani 1 1 d . . . . .
H72A H 0.922186 0.687919 0.127669 0.065 Uiso 1 1 calc R U . . .
H72B H 0.816962 0.639964 0.118732 0.065 Uiso 1 1 calc R U . . .
C73 C 0.8144(7) 0.7286(6) 0.1632(3) 0.060(3) Uani 1 1 d . . . . .
H73A H 0.867399 0.758655 0.177572 0.072 Uiso 1 1 calc R U . . .
H73B H 0.787876 0.671298 0.176254 0.072 Uiso 1 1 calc R U . . .
C74 C 0.7340(10) 0.8027(10) 0.1551(3) 0.087(4) Uani 1 1 d . . . . .
H74A H 0.669035 0.773420 0.160101 0.105 Uiso 1 1 calc R U . . .
H74B H 0.741988 0.861155 0.170474 0.105 Uiso 1 1 calc R U . . .
O75 O 0.1083(4) 0.6357(5) -0.00521(18) 0.0571(15) Uani 1 1 d . . . . .
C75 C 0.0074(6) 0.6252(7) -0.0017(3) 0.054(2) Uani 1 1 d . . . . .
H75A H -0.012317 0.556865 -0.007003 0.065 Uiso 1 1 calc R U . . .
H75B H -0.027040 0.669468 -0.018478 0.065 Uiso 1 1 calc R U . . .
C76 C -0.0176(6) 0.6511(7) 0.0362(3) 0.063(3) Uani 1 1 d . . . . .
H76A H -0.081004 0.622308 0.043616 0.076 Uiso 1 1 calc R U . . .
H76B H -0.019250 0.722964 0.039900 0.076 Uiso 1 1 calc R U . . .
C77 C 0.0694(6) 0.6032(7) 0.0557(3) 0.053(2) Uani 1 1 d . . . . .
H77A H 0.086437 0.639755 0.077689 0.064 Uiso 1 1 calc R U . . .
H77B H 0.054953 0.534201 0.061996 0.064 Uiso 1 1 calc R U . . .
C78 C 0.1509(6) 0.6098(6) 0.0282(2) 0.0509(19) Uani 1 1 d . . . . .
H78A H 0.199312 0.660035 0.035492 0.061 Uiso 1 1 calc R U . . .
H78B H 0.184957 0.546007 0.026238 0.061 Uiso 1 1 calc R U . . .
O81 O 0.9786(14) 0.0363(12) 0.1065(4) 0.079(4) Uani 0.6 1 d D . P A 1
C81 C 0.943(2) 0.0350(19) 0.1417(6) 0.097(7) Uani 0.6 1 d D U P A 1
H81A H 0.998982 0.031424 0.158507 0.117 Uiso 0.6 1 calc R U P A 1
H81B H 0.901961 -0.023935 0.145314 0.117 Uiso 0.6 1 calc R U P A 1
C82 C 0.8852(16) 0.1227(17) 0.1494(5) 0.085(6) Uani 0.6 1 d D . P A 1
H82A H 0.927051 0.176857 0.158151 0.102 Uiso 0.6 1 calc R U P A 1
H82B H 0.833208 0.109058 0.167076 0.102 Uiso 0.6 1 calc R U P A 1
C83 C 0.8434(15) 0.1455(18) 0.1142(5) 0.080(5) Uani 0.6 1 d D U P A 1
H83A H 0.836733 0.217244 0.110912 0.096 Uiso 0.6 1 calc R U P A 1
H83B H 0.778239 0.114667 0.111297 0.096 Uiso 0.6 1 calc R U P A 1
C84 C 0.9145(15) 0.1043(14) 0.0885(5) 0.068(5) Uani 0.6 1 d D U P A 1
H84A H 0.878971 0.070140 0.069071 0.081 Uiso 0.6 1 calc R U P A 1
H84B H 0.953573 0.157854 0.077723 0.081 Uiso 0.6 1 calc R U P A 1
O85 O 1.0214(16) 0.0694(18) 0.1106(6) 0.079(8) Uani 0.4 1 d D . P B 2
C85 C 0.9612(14) 0.0803(16) 0.1416(5) 0.044(4) Uani 0.4 1 d D U P B 2
H85A H 0.978162 0.139356 0.155672 0.052 Uiso 0.4 1 calc R U P B 2
H85B H 0.962120 0.021535 0.157069 0.052 Uiso 0.4 1 calc R U P B 2
C86 C 0.8565(17) 0.093(2) 0.1196(7) 0.067(6) Uani 0.4 1 d D U P B 2
H86A H 0.826888 0.027775 0.114575 0.081 Uiso 0.4 1 calc R U P B 2
H86B H 0.809183 0.132360 0.133419 0.081 Uiso 0.4 1 calc R U P B 2
C87 C 0.8835(17) 0.143(2) 0.0857(7) 0.060(6) Uani 0.4 1 d D U P B 2
H87A H 0.890008 0.214930 0.089267 0.072 Uiso 0.4 1 calc R U P B 2
H87B H 0.834716 0.130647 0.066719 0.072 Uiso 0.4 1 calc R U P B 2
C88 C 0.9810(18) 0.0970(19) 0.0770(7) 0.068(7) Uani 0.4 1 d D . P B 2
H88A H 0.972041 0.038866 0.061527 0.082 Uiso 0.4 1 calc R U P B 2
H88B H 1.024312 0.144336 0.064677 0.082 Uiso 0.4 1 calc R U P B 2

loop_
_atom_site_aniso_label
_atom_site_aniso_U_11
_atom_site_aniso_U_22
_atom_site_aniso_U_33
_atom_site_aniso_U_23
_atom_site_aniso_U_13
_atom_site_aniso_U_12
Ga1 0.0177(3) 0.0179(3) 0.0183(3) 0.0025(2) -0.0007(2) 0.0037(2)
C1 0.015(2) 0.017(2) 0.023(3) -0.003(2) 0.0016(19) 0.0036(18)
N1 0.0157(19) 0.0119(19) 0.022(2) -0.0003(16) -0.0005(16) 0.0018(15)
C2 0.015(2) 0.016(2) 0.022(3) 0.0009(19) 0.0020(18) 0.0016(18)
N2 0.0136(19) 0.015(2) 0.022(3) -0.0001(16) -0.0001(16) 0.0010(15)
C3 0.022(2) 0.017(2) 0.023(3) -0.001(2) 0.003(2) 0.003(2)
N3 0.019(2) 0.013(2) 0.021(2) 0.0009(16) -0.0003(16) 0.0018(16)
C4 0.029(3) 0.023(3) 0.019(3) 0.001(2) -0.001(2) -0.001(2)
N4 0.0140(19) 0.018(2) 0.022(2) -0.0005(17) 0.0011(17) 0.0009(16)
C5 0.025(3) 0.020(3) 0.021(3) 0.003(2) -0.003(2) 0.004(2)
N5 0.0141(19) 0.0142(19) 0.022(2) 0.0003(17) -0.0009(16) 0.0002(15)
C6 0.015(2) 0.016(2) 0.021(3) 0.0029(19) -0.0039(18) 0.0009(18)
N6 0.0169(19) 0.0166(19) 0.023(2) 0.0011(17) -0.0019(17) 0.0022(15)
C7 0.015(2) 0.017(2) 0.020(3) 0.0010(19) -0.0046(18) -0.0012(18)
C8 0.023(2) 0.013(2) 0.026(3) -0.0029(19) 0.003(2) 0.0073(19)
C9 0.020(2) 0.016(2) 0.027(3) -0.004(2) 0.003(2) 0.0002(18)
O9 0.029(2) 0.0199(19) 0.030(2) -0.0024(15) -0.0032(16) -0.0042(16)
C10 0.031(3) 0.017(2) 0.037(3) -0.001(2) 0.004(2) 0.000(2)
C11 0.038(3) 0.020(3) 0.033(3) 0.006(2) 0.003(3) -0.002(2)
C12 0.032(3) 0.025(3) 0.028(3) 0.002(2) -0.003(2) 0.005(2)
C13 0.022(2) 0.016(2) 0.029(3) -0.001(2) -0.002(2) 0.0028(19)
C14 0.049(4) 0.027(3) 0.049(4) -0.007(3) -0.011(3) -0.017(3)
C15 0.023(3) 0.017(2) 0.026(3) 0.000(2) 0.005(2) 0.003(2)
C16 0.024(3) 0.024(3) 0.032(3) 0.000(2) 0.003(2) 0.007(2)
C17 0.034(3) 0.028(3) 0.039(4) 0.006(3) 0.011(3) 0.014(2)
C18 0.050(4) 0.021(3) 0.037(4) 0.004(2) 0.020(3) 0.014(3)
C19 0.058(4) 0.019(3) 0.032(3) -0.006(2) 0.005(3) 0.000(3)
C20 0.036(3) 0.022(3) 0.027(3) -0.002(2) 0.003(2) 0.002(2)
C21 0.019(2) 0.017(2) 0.024(3) -0.002(2) -0.006(2) 0.0028(19)
C22 0.027(3) 0.021(3) 0.026(3) 0.001(2) -0.003(2) 0.001(2)
C23 0.044(3) 0.016(3) 0.029(3) 0.005(2) -0.010(3) 0.001(2)
C24 0.042(3) 0.015(2) 0.039(3) -0.001(2) -0.017(3) 0.010(2)
C25 0.027(3) 0.027(3) 0.039(3) -0.004(2) -0.011(2) 0.013(2)
C26 0.021(3) 0.020(3) 0.029(3) 0.001(2) -0.004(2) 0.004(2)
C27 0.021(2) 0.016(2) 0.022(3) 0.0031(19) -0.0057(19) 0.0046(19)
C28 0.024(3) 0.020(2) 0.029(3) 0.000(2) -0.007(2) 0.005(2)
O28 0.025(2) 0.0196(19) 0.037(2) 0.0010(16) -0.0011(17) -0.0042(16)
C29 0.033(3) 0.018(3) 0.040(4) -0.003(2) -0.011(3) 0.003(2)
C30 0.048(4) 0.027(3) 0.035(4) -0.013(3) -0.012(3) 0.015(3)
C31 0.039(3) 0.034(3) 0.026(3) -0.001(2) 0.000(2) 0.016(3)
C32 0.027(3) 0.023(3) 0.027(3) 0.003(2) -0.001(2) 0.009(2)
C33 0.043(4) 0.026(3) 0.061(5) 0.005(3) 0.001(3) -0.017(3)
C34 0.018(2) 0.018(2) 0.024(3) -0.004(2) -0.001(2) 0.0019(19)
C35 0.017(2) 0.017(2) 0.020(3) -0.0021(19) -0.0005(19) 0.0014(18)
C36 0.021(3) 0.028(3) 0.020(3) -0.006(2) -0.004(2) 0.003(2)
C37 0.025(3) 0.032(3) 0.020(3) 0.004(2) -0.001(2) 0.000(2)
C38 0.017(2) 0.027(3) 0.027(3) 0.007(2) 0.000(2) -0.004(2)
C39 0.014(2) 0.014(2) 0.025(3) 0.0009(19) 0.000(2) 0.0010(18)
C40 0.014(2) 0.016(2) 0.026(3) 0.0003(19) -0.002(2) 0.0015(19)
C41 0.016(2) 0.019(2) 0.023(3) -0.0039(19) -0.0036(19) -0.0015(19)
C42 0.016(2) 0.021(2) 0.023(3) -0.0051(19) -0.0018(19) 0.0003(19)
O42 0.0192(18) 0.0230(19) 0.029(2) 0.0023(15) -0.0011(15) 0.0053(14)
C43 0.021(3) 0.026(3) 0.029(3) -0.007(2) 0.001(2) -0.002(2)
C44 0.022(3) 0.034(3) 0.027(3) -0.005(2) 0.005(2) -0.004(2)
C45 0.023(3) 0.027(3) 0.026(3) 0.002(2) 0.002(2) -0.007(2)
C46 0.023(3) 0.022(3) 0.024(3) 0.002(2) -0.002(2) -0.002(2)
C47 0.023(3) 0.037(3) 0.044(4) 0.010(3) -0.001(3) 0.013(3)
C48 0.016(2) 0.032(3) 0.025(3) -0.011(2) 0.001(2) 0.000(2)
C49 0.026(3) 0.032(3) 0.029(3) -0.010(2) 0.002(2) -0.003(2)
C50 0.024(3) 0.050(4) 0.047(4) -0.025(3) 0.011(3) -0.016(3)
C51 0.020(3) 0.069(5) 0.039(4) -0.025(3) -0.003(3) 0.000(3)
C52 0.023(3) 0.062(4) 0.030(3) -0.011(3) -0.005(2) 0.006(3)
C53 0.020(3) 0.046(4) 0.027(3) -0.007(3) -0.002(2) 0.008(2)
C54 0.015(2) 0.017(2) 0.029(3) 0.006(2) -0.003(2) -0.0010(18)
C55 0.019(3) 0.021(3) 0.034(3) 0.002(2) 0.000(2) -0.002(2)
C56 0.021(3) 0.030(3) 0.044(4) 0.007(3) 0.007(2) 0.002(2)
C57 0.020(3) 0.026(3) 0.048(4) 0.007(3) -0.006(2) -0.006(2)
C58 0.031(3) 0.024(3) 0.045(4) 0.000(2) -0.008(3) -0.011(2)
C59 0.026(3) 0.022(3) 0.034(3) 0.001(2) 0.000(2) -0.006(2)
C60 0.013(2) 0.022(2) 0.028(3) 0.007(2) -0.001(2) -0.0013(19)
C61 0.017(2) 0.023(3) 0.030(3) 0.004(2) 0.001(2) 0.000(2)
O61 0.0202(18) 0.028(2) 0.032(2) -0.0003(16) 0.0010(15) 0.0089(15)
C62 0.020(3) 0.038(3) 0.036(3) 0.008(3) -0.001(2) 0.003(2)
C63 0.026(3) 0.054(4) 0.029(3) 0.004(3) -0.008(2) 0.001(3)
C64 0.021(3) 0.054(4) 0.027(3) -0.006(3) -0.002(2) -0.003(3)
C65 0.016(2) 0.028(3) 0.030(3) 0.000(2) -0.002(2) -0.005(2)
C66 0.029(3) 0.051(4) 0.056(5) -0.009(3) 0.001(3) 0.021(3)
C67 0.040(4) 0.085(7) 0.057(6) 0.020(5) 0.004(4) 0.018(4)
O67 0.039(3) 0.059(3) 0.043(3) 0.003(2) 0.005(2) 0.004(2)
C68 0.063(6) 0.088(7) 0.071(7) 0.033(6) 0.020(5) 0.038(5)
C69 0.067(6) 0.062(5) 0.056(5) 0.016(4) 0.017(4) 0.025(5)
C70 0.036(4) 0.053(4) 0.053(5) 0.001(4) 0.004(3) -0.001(3)
C71 0.065(6) 0.080(7) 0.084(8) 0.022(6) 0.003(5) 0.032(5)
O71 0.070(4) 0.091(5) 0.068(5) 0.020(4) -0.015(4) 0.037(4)
C72 0.042(4) 0.043(4) 0.078(6) 0.000(4) -0.017(4) 0.001(3)
C73 0.063(5) 0.043(4) 0.075(6) 0.009(4) -0.038(5) 0.001(4)
C74 0.105(9) 0.094(8) 0.063(7) 0.010(6) -0.016(6) 0.056(8)
O75 0.050(3) 0.063(4) 0.059(4) 0.003(3) 0.003(3) 0.001(3)
C75 0.053(5) 0.052(5) 0.056(5) 0.008(4) -0.004(4) -0.014(4)
C76 0.035(4) 0.058(5) 0.096(8) -0.006(5) 0.014(4) -0.009(4)
C77 0.050(4) 0.056(5) 0.053(5) 0.005(4) -0.014(4) -0.009(4)
C78 0.049(4) 0.052(5) 0.052(5) -0.010(4) -0.006(4) 0.008(4)
O81 0.094(12) 0.071(10) 0.072(9) -0.007(7) -0.007(9) 0.030(9)
C81 0.097(8) 0.097(8) 0.098(8) 0.005(4) -0.002(4) 0.005(4)
C82 0.071(11) 0.114(17) 0.069(12) -0.005(11) -0.012(9) 0.031(12)
C83 0.077(6) 0.082(6) 0.080(6) 0.003(4) -0.008(4) 0.007(4)
C84 0.071(6) 0.065(6) 0.067(6) -0.004(4) -0.003(4) -0.003(4)
O85 0.076(15) 0.070(15) 0.089(16) -0.012(11) -0.042(13) 0.014(11)
C85 0.045(5) 0.039(5) 0.046(5) -0.002(4) 0.004(4) -0.002(4)
C86 0.068(7) 0.066(7) 0.068(7) 0.001(4) 0.004(4) -0.002(4)
C87 0.057(7) 0.060(7) 0.063(7) 0.000(4) -0.005(4) 0.001(4)
C88 0.067(15) 0.065(15) 0.072(17) -0.021(13) -0.033(13) 0.003(12)

loop_
_atom_type_symbol
_atom_type_description
_atom_type_scat_dispersion_real
_atom_type_scat_dispersion_imag
_atom_type_scat_source
C C 0.0181 0.0091 'International Tables Vol C Tables 4.2.6.8 and 6.1.1.4'
H H 0.0000 0.0000 'International Tables Vol C Tables 4.2.6.8 and 6.1.1.4'
N N 0.0311 0.0180 'International Tables Vol C Tables 4.2.6.8 and 6.1.1.4'
O O 0.0492 0.0322 'International Tables Vol C Tables 4.2.6.8 and 6.1.1.4'
Ga Ga -1.2846 0.7763 'International Tables Vol C Tables 4.2.6.8 and 6.1.1.4'

loop_
_geom_angle_atom_site_label_1
_geom_angle_atom_site_label_2
_geom_angle_atom_site_label_3
_geom_angle
N5 Ga1 N2 171.41(18)
N5 Ga1 N4 80.79(19)
N2 Ga1 N4 104.08(18)
N5 Ga1 N3 108.04(18)
N2 Ga1 N3 78.54(18)
N4 Ga1 N3 98.14(18)
N5 Ga1 N6 77.90(18)
N2 Ga1 N6 96.72(18)
N4 Ga1 N6 158.48(18)
N3 Ga1 N6 91.28(17)
N5 Ga1 N1 97.85(17)
N2 Ga1 N1 74.98(17)
N4 Ga1 N1 93.34(17)
N3 Ga1 N1 153.00(18)
N6 Ga1 N1 86.68(16)
N1 C1 C2 115.2(5)
N1 C1 C15 123.7(5)
C2 C1 C15 121.0(5)
C1 N1 C8 124.1(4)
C1 N1 Ga1 114.0(3)
C8 N1 Ga1 121.5(3)
N2 C2 C3 120.5(5)
N2 C2 C1 113.9(5)
C3 C2 C1 125.4(5)
C2 N2 C6 121.3(5)
C2 N2 Ga1 121.3(4)
C6 N2 Ga1 117.3(4)
C2 C3 C4 119.1(5)
C2 C3 H3A 120.5
C4 C3 H3A 120.5
C7 N3 C27 122.6(4)
C7 N3 Ga1 114.8(3)
C27 N3 Ga1 121.7(3)
C5 C4 C3 119.6(5)
C5 C4 H4A 120.2
C3 C4 H4A 120.2
C34 N4 C41 122.1(4)
C34 N4 Ga1 113.2(3)
C41 N4 Ga1 120.9(3)
C4 C5 C6 120.3(5)
C4 C5 H5A 119.9
C6 C5 H5A 119.9
C39 N5 C35 122.1(5)
C39 N5 Ga1 120.0(4)
C35 N5 Ga1 116.8(4)
N2 C6 C5 119.1(5)
N2 C6 C7 114.1(5)
C5 C6 C7 126.8(5)
C40 N6 C60 121.8(4)
C40 N6 Ga1 112.4(3)
C60 N6 Ga1 125.1(4)
N3 C7 C6 115.1(5)
N3 C7 C21 122.9(5)
C6 C7 C21 121.8(5)
C13 C8 C9 120.0(5)
C13 C8 N1 119.7(5)
C9 C8 N1 119.6(5)
O9 C9 C10 124.2(5)
O9 C9 C8 116.5(5)
C10 C9 C8 119.2(5)
C9 O9 C14 117.7(5)
C11 C10 C9 120.5(5)
C11 C10 H10A 119.7
C9 C10 H10A 119.7
C12 C11 C10 120.2(6)
C12 C11 H11A 119.9
C10 C11 H11A 119.9
C11 C12 C13 120.2(6)
C11 C12 H12A 119.9
C13 C12 H12A 119.9
C8 C13 C12 119.8(5)
C8 C13 H13A 120.1
C12 C13 H13A 120.1
O9 C14 H14A 109.5
O9 C14 H14B 109.5
H14A C14 H14B 109.5
O9 C14 H14C 109.5
H14A C14 H14C 109.5
H14B C14 H14C 109.5
C20 C15 C16 119.7(5)
C20 C15 C1 122.5(5)
C16 C15 C1 117.7(5)
C15 C16 C17 119.6(6)
C15 C16 H16A 120.2
C17 C16 H16A 120.2
C18 C17 C16 120.0(6)
C18 C17 H17A 120.0
C16 C17 H17A 120.0
C17 C18 C19 120.4(6)
C17 C18 H18A 119.8
C19 C18 H18A 119.8
C18 C19 C20 119.7(6)
C18 C19 H19A 120.1
C20 C19 H19A 120.1
C15 C20 C19 120.4(6)
C15 C20 H20A 119.8
C19 C20 H20A 119.8
C22 C21 C26 118.8(5)
C22 C21 C7 122.4(5)
C26 C21 C7 118.7(5)
C21 C22 C23 120.4(6)
C21 C22 H22A 119.8
C23 C22 H22A 119.8
C24 C23 C22 120.3(6)
C24 C23 H23A 119.8
C22 C23 H23A 119.8
C25 C24 C23 120.2(5)
C25 C24 H24A 119.9
C23 C24 H24A 119.9
C24 C25 C26 119.7(6)
C24 C25 H25A 120.1
C26 C25 H25A 120.1
C21 C26 C25 120.5(6)
C21 C26 H26A 119.7
C25 C26 H26A 119.7
C32 C27 N3 120.0(5)
C32 C27 C28 119.1(5)
N3 C27 C28 120.7(5)
O28 C28 C29 124.5(5)
O28 C28 C27 116.1(5)
C29 C28 C27 119.3(6)
C28 O28 C33 118.4(5)
C30 C29 C28 120.1(6)
C30 C29 H29A 120.0
C28 C29 H29A 120.0
C31 C30 C29 120.3(6)
C31 C30 H30A 119.8
C29 C30 H30A 119.8
C30 C31 C32 120.6(6)
C30 C31 H31A 119.7
C32 C31 H31A 119.7
C27 C32 C31 120.6(6)
C27 C32 H32A 119.7
C31 C32 H32A 119.7
O28 C33 H33A 109.5
O28 C33 H33B 109.5
H33A C33 H33B 109.5
O28 C33 H33C 109.5
H33A C33 H33C 109.5
H33B C33 H33C 109.5
N4 C34 C35 114.9(5)
N4 C34 C48 121.2(5)
C35 C34 C48 123.7(5)
N5 C35 C34 114.1(5)
N5 C35 C36 117.2(5)
C34 C35 C36 128.7(5)
C37 C36 C35 120.7(5)
C37 C36 H36A 119.6
C35 C36 H36A 119.6
C36 C37 C38 120.2(5)
C36 C37 H37A 119.9
C38 C37 H37A 119.9
C39 C38 C37 118.7(5)
C39 C38 H38A 120.7
C37 C38 H38A 120.7
N5 C39 C38 120.5(5)
N5 C39 C40 113.8(5)
C38 C39 C40 125.7(5)
N6 C40 C39 115.5(5)
N6 C40 C54 122.4(5)
C39 C40 C54 121.8(5)
C46 C41 C42 118.1(5)
C46 C41 N4 118.6(5)
C42 C41 N4 123.3(5)
O42 C42 C43 123.0(5)
O42 C42 C41 116.0(5)
C43 C42 C41 121.0(5)
C42 O42 C47 117.4(4)
C44 C43 C42 120.1(5)
C44 C43 H43A 119.9
C42 C43 H43A 119.9
C43 C44 C45 119.9(5)
C43 C44 H44A 120.0
C45 C44 H44A 120.0
C44 C45 C46 119.9(6)
C44 C45 H45A 120.1
C46 C45 H45A 120.1
C41 C46 C45 121.0(5)
C41 C46 H46A 119.5
C45 C46 H46A 119.5
O42 C47 H47A 109.5
O42 C47 H47B 109.5
H47A C47 H47B 109.5
O42 C47 H47C 109.5
H47A C47 H47C 109.5
H47B C47 H47C 109.5
C49 C48 C53 117.5(6)
C49 C48 C34 120.6(6)
C53 C48 C34 121.8(6)
C48 C49 C50 121.1(7)
C48 C49 H49A 119.4
C50 C49 H49A 119.4
C51 C50 C49 119.3(7)
C51 C50 H50A 120.3
C49 C50 H50A 120.3
C52 C51 C50 120.8(6)
C52 C51 H51A 119.6
C50 C51 H51A 119.6
C51 C52 C53 119.9(7)
C51 C52 H52A 120.1
C53 C52 H52A 120.1
C52 C53 C48 121.3(7)
C52 C53 H53A 119.3
C48 C53 H53A 119.3
C55 C54 C59 119.6(5)
C55 C54 C40 122.5(5)
C59 C54 C40 117.9(5)
C54 C55 C56 119.9(6)
C54 C55 H55A 120.0
C56 C55 H55A 120.0
C57 C56 C55 120.2(6)
C57 C56 H56A 119.9
C55 C56 H56A 119.9
C58 C57 C56 119.6(5)
C58 C57 H57A 120.2
C56 C57 H57A 120.2
C59 C58 C57 120.7(6)
C59 C58 H58A 119.7
C57 C58 H58A 119.7
C58 C59 C54 119.9(6)
C58 C59 H59A 120.0
C54 C59 H59A 120.0
C65 C60 C61 118.7(5)
C65 C60 N6 120.8(5)
C61 C60 N6 120.4(5)
O61 C61 C62 124.5(5)
O61 C61 C60 115.6(5)
C62 C61 C60 119.9(6)
C61 O61 C66 117.9(5)
C63 C62 C61 120.0(6)
C63 C62 H62A 120.0
C61 C62 H62A 120.0
C64 C63 C62 120.6(6)
C64 C63 H63A 119.7
C62 C63 H63A 119.7
C63 C64 C65 119.7(6)
C63 C64 H64A 120.1
C65 C64 H64A 120.1
C64 C65 C60 121.1(5)
C64 C65 H65A 119.4
C60 C65 H65A 119.4
O61 C66 H66A 109.5
O61 C66 H66B 109.5
H66A C66 H66B 109.5
O61 C66 H66C 109.5
H66A C66 H66C 109.5
H66B C66 H66C 109.5
O67 C67 C68 107.3(7)
O67 C67 H67A 110.3
C68 C67 H67A 110.3
O67 C67 H67B 110.3
C68 C67 H67B 110.3
H67A C67 H67B 108.5
C67 O67 C70 108.4(6)
C69 C68 C67 100.1(7)
C69 C68 H68A 111.8
C67 C68 H68A 111.8
C69 C68 H68B 111.8
C67 C68 H68B 111.8
H68A C68 H68B 109.5
C70 C69 C68 102.4(8)
C70 C69 H69A 111.3
C68 C69 H69A 111.3
C70 C69 H69B 111.3
C68 C69 H69B 111.3
H69A C69 H69B 109.2
O67 C70 C69 107.0(7)
O67 C70 H70A 110.3
C69 C70 H70A 110.3
O67 C70 H70B 110.3
C69 C70 H70B 110.3
H70A C70 H70B 108.6
O71 C71 C72 105.8(9)
O71 C71 H71A 110.6
C72 C71 H71A 110.6
O71 C71 H71B 110.6
C72 C71 H71B 110.6
H71A C71 H71B 108.7
C74 O71 C71 109.5(8)
C71 C72 C73 103.2(8)
C71 C72 H72A 111.1
C73 C72 H72A 111.1
C71 C72 H72B 111.1
C73 C72 H72B 111.1
H72A C72 H72B 109.1
C72 C73 C74 103.5(8)
C72 C73 H73A 111.1
C74 C73 H73A 111.1
C72 C73 H73B 111.1
C74 C73 H73B 111.1
H73A C73 H73B 109.0
O71 C74 C73 109.3(10)
O71 C74 H74A 109.8
C73 C74 H74A 109.8
O71 C74 H74B 109.8
C73 C74 H74B 109.8
H74A C74 H74B 108.3
C75 O75 C78 107.1(7)
O75 C75 C76 106.8(7)
O75 C75 H75A 110.4
C76 C75 H75A 110.4
O75 C75 H75B 110.4
C76 C75 H75B 110.4
H75A C75 H75B 108.6
C75 C76 C77 100.1(7)
C75 C76 H76A 111.8
C77 C76 H76A 111.8
C75 C76 H76B 111.8
C77 C76 H76B 111.8
H76A C76 H76B 109.5
C78 C77 C76 102.4(7)
C78 C77 H77A 111.3
C76 C77 H77A 111.3
C78 C77 H77B 111.3
C76 C77 H77B 111.3
H77A C77 H77B 109.2
O75 C78 C77 108.3(7)
O75 C78 H78A 110.0
C77 C78 H78A 110.0
O75 C78 H78B 110.0
C77 C78 H78B 110.0
H78A C78 H78B 108.4
C81 O81 C84 103.8(16)
O81 C81 C82 111.0(19)
O81 C81 H81A 109.4
C82 C81 H81A 109.4
O81 C81 H81B 109.4
C82 C81 H81B 109.4
H81A C81 H81B 108.0
C81 C82 C83 102.0(18)
C81 C82 H82A 111.4
C83 C82 H82A 111.4
C81 C82 H82B 111.4
C83 C82 H82B 111.4
H82A C82 H82B 109.2
C82 C83 C84 104.5(16)
C82 C83 H83A 110.8
C84 C83 H83A 110.8
C82 C83 H83B 110.8
C84 C83 H83B 110.8
H83A C83 H83B 108.9
O81 C84 C83 109.7(16)
O81 C84 H84A 109.7
C83 C84 H84A 109.7
O81 C84 H84B 109.7
C83 C84 H84B 109.7
H84A C84 H84B 108.2
C88 O85 C85 118(2)
O85 C85 C86 95.7(16)
O85 C85 H85A 112.6
C86 C85 H85A 112.6
O85 C85 H85B 112.6
C86 C85 H85B 112.6
H85A C85 H85B 110.1
C87 C86 C85 104.9(18)
C87 C86 H86A 110.8
C85 C86 H86A 110.8
C87 C86 H86B 110.8
C85 C86 H86B 110.8
H86A C86 H86B 108.8
C86 C87 C88 102(2)
C86 C87 H87A 111.4
C88 C87 H87A 111.4
C86 C87 H87B 111.4
C88 C87 H87B 111.4
H87A C87 H87B 109.2
O85 C88 C87 105(2)
O85 C88 H88A 110.7
C87 C88 H88A 110.7
O85 C88 H88B 110.7
C87 C88 H88B 110.7
H88A C88 H88B 108.8

loop_
_geom_bond_atom_site_label_1
_geom_bond_atom_site_label_2
_geom_bond_distance
Ga1 N5 1.910(5)
Ga1 N2 1.973(5)
Ga1 N4 2.021(4)
Ga1 N3 2.076(4)
Ga1 N6 2.158(4)
Ga1 N1 2.238(4)
C1 N1 1.295(7)
C1 C2 1.463(7)
C1 C15 1.493(7)
N1 C8 1.431(7)
C2 N2 1.367(7)
C2 C3 1.380(8)
N2 C6 1.372(7)
C3 C4 1.412(8)
C3 H3A 0.9500
N3 C7 1.331(7)
N3 C27 1.410(7)
C4 C5 1.376(8)
C4 H4A 0.9500
N4 C34 1.375(7)
N4 C41 1.411(7)
C5 C6 1.399(8)
C5 H5A 0.9500
N5 C39 1.372(7)
N5 C35 1.389(7)
C6 C7 1.439(7)
N6 C40 1.327(7)
N6 C60 1.411(7)
C7 C21 1.475(7)
C8 C13 1.387(8)
C8 C9 1.408(7)
C9 O9 1.358(7)
C9 C10 1.385(8)
O9 C14 1.430(7)
C10 C11 1.384(9)
C10 H10A 0.9500
C11 C12 1.382(9)
C11 H11A 0.9500
C12 C13 1.393(8)
C12 H12A 0.9500
C13 H13A 0.9500
C14 H14A 0.9800
C14 H14B 0.9800
C14 H14C 0.9800
C15 C20 1.380(9)
C15 C16 1.398(8)
C16 C17 1.406(8)
C16 H16A 0.9500
C17 C18 1.370(11)
C17 H17A 0.9500
C18 C19 1.392(11)
C18 H18A 0.9500
C19 C20 1.393(9)
C19 H19A 0.9500
C20 H20A 0.9500
C21 C22 1.390(8)
C21 C26 1.397(8)
C22 C23 1.393(8)
C22 H22A 0.9500
C23 C24 1.383(10)
C23 H23A 0.9500
C24 C25 1.378(10)
C24 H24A 0.9500
C25 C26 1.401(8)
C25 H25A 0.9500
C26 H26A 0.9500
C27 C32 1.385(8)
C27 C28 1.416(8)
C28 O28 1.355(8)
C28 C29 1.397(8)
O28 C33 1.433(7)
C29 C30 1.390(10)
C29 H29A 0.9500
C30 C31 1.366(11)
C30 H30A 0.9500
C31 C32 1.388(9)
C31 H31A 0.9500
C32 H32A 0.9500
C33 H33A 0.9800
C33 H33B 0.9800
C33 H33C 0.9800
C34 C35 1.402(8)
C34 C48 1.473(7)
C35 C36 1.409(8)
C36 C37 1.381(8)
C36 H36A 0.9500
C37 C38 1.411(8)
C37 H37A 0.9500
C38 C39 1.380(8)
C38 H38A 0.9500
C39 C40 1.440(7)
C40 C54 1.488(7)
C41 C46 1.395(8)
C41 C42 1.407(7)
C42 O42 1.377(7)
C42 C43 1.389(8)
O42 C47 1.424(7)
C43 C44 1.388(9)
C43 H43A 0.9500
C44 C45 1.389(9)
C44 H44A 0.9500
C45 C46 1.400(8)
C45 H45A 0.9500
C46 H46A 0.9500
C47 H47A 0.9800
C47 H47B 0.9800
C47 H47C 0.9800
C48 C49 1.391(9)
C48 C53 1.411(9)
C49 C50 1.402(9)
C49 H49A 0.9500
C50 C51 1.382(12)
C50 H50A 0.9500
C51 C52 1.372(12)
C51 H51A 0.9500
C52 C53 1.381(9)
C52 H52A 0.9500
C53 H53A 0.9500
C54 C55 1.387(8)
C54 C59 1.403(8)
C55 C56 1.392(8)
C55 H55A 0.9500
C56 C57 1.391(10)
C56 H56A 0.9500
C57 C58 1.385(10)
C57 H57A 0.9500
C58 C59 1.377(8)
C58 H58A 0.9500
C59 H59A 0.9500
C60 C65 1.391(8)
C60 C61 1.408(8)
C61 O61 1.359(7)
C61 C62 1.393(9)
O61 C66 1.425(7)
C62 C63 1.382(10)
C62 H62A 0.9500
C63 C64 1.381(9)
C63 H63A 0.9500
C64 C65 1.382(9)
C64 H64A 0.9500
C65 H65A 0.9500
C66 H66A 0.9800
C66 H66B 0.9800
C66 H66C 0.9800
C67 O67 1.419(10)
C67 C68 1.533(13)
C67 H67A 0.9900
C67 H67B 0.9900
O67 C70 1.428(9)
C68 C69 1.513(12)
C68 H68A 0.9900
C68 H68B 0.9900
C69 C70 1.505(13)
C69 H69A 0.9900
C69 H69B 0.9900
C70 H70A 0.9900
C70 H70B 0.9900
C71 O71 1.446(13)
C71 C72 1.485(13)
C71 H71A 0.9900
C71 H71B 0.9900
O71 C74 1.336(14)
C72 C73 1.486(15)
C72 H72A 0.9900
C72 H72B 0.9900
C73 C74 1.523(12)
C73 H73A 0.9900
C73 H73B 0.9900
C74 H74A 0.9900
C74 H74B 0.9900
O75 C75 1.390(11)
O75 C78 1.426(11)
C75 C76 1.505(14)
C75 H75A 0.9900
C75 H75B 0.9900
C76 C77 1.541(13)
C76 H76A 0.9900
C76 H76B 0.9900
C77 C78 1.519(13)
C77 H77A 0.9900
C77 H77B 0.9900
C78 H78A 0.9900
C78 H78B 0.9900
O81 C81 1.41(2)
O81 C84 1.44(2)
C81 C82 1.46(2)
C81 H81A 0.9900
C81 H81B 0.9900
C82 C83 1.47(2)
C82 H82A 0.9900
C82 H82B 0.9900
C83 C84 1.48(2)
C83 H83A 0.9900
C83 H83B 0.9900
C84 H84A 0.9900
C84 H84B 0.9900
O85 C88 1.43(2)
O85 C85 1.43(2)
C85 C86 1.66(2)
C85 H85A 0.9900
C85 H85B 0.9900
C86 C87 1.49(2)
C86 H86A 0.9900
C86 H86B 0.9900
C87 C88 1.51(2)
C87 H87A 0.9900
C87 H87B 0.9900
C88 H88A 0.9900
C88 H88B 0.9900

loop_
_geom_hbond_atom_site_label_D
_geom_hbond_atom_site_label_H
_geom_hbond_atom_site_label_A
_geom_hbond_distance_DH
_geom_hbond_distance_HA
_geom_hbond_distance_DA
_geom_hbond_angle_DHA
_geom_hbond_site_symmetry_A
_geom_hbond_publ_flag
C46 H46A O28 0.95 2.55 3.449(7) 157. . yes
C33 H33C O75 0.98 2.56 3.517(10) 165. 4_565 yes
C32 H32A O61 0.95 2.62 3.392(8) 138. . yes
C14 H14A O85 0.98 2.59 3.50(2) 155. 1_455 yes
C13 H13A O42 0.95 2.52 3.281(7) 138. . yes

loop_
_geom_torsion_atom_site_label_1
_geom_torsion_atom_site_label_2
_geom_torsion_atom_site_label_3
_geom_torsion_atom_site_label_4
_geom_torsion
C2 C1 N1 C8 165.9(5)
C15 C1 N1 C8 -16.8(8)
C2 C1 N1 Ga1 -6.9(6)
C15 C1 N1 Ga1 170.4(4)
N1 C1 C2 N2 2.6(6)
C15 C1 C2 N2 -174.8(4)
N1 C1 C2 C3 -172.9(5)
C15 C1 C2 C3 9.7(8)
C3 C2 N2 C6 2.7(7)
C1 C2 N2 C6 -173.0(4)
C3 C2 N2 Ga1 179.7(4)
C1 C2 N2 Ga1 4.0(6)
N2 C2 C3 C4 -3.9(8)
C1 C2 C3 C4 171.4(5)
C2 C3 C4 C5 1.8(8)
C3 C4 C5 C6 1.3(8)
C2 N2 C6 C5 0.5(7)
Ga1 N2 C6 C5 -176.6(4)
C2 N2 C6 C7 179.9(4)
Ga1 N2 C6 C7 2.8(5)
C4 C5 C6 N2 -2.5(8)
C4 C5 C6 C7 178.2(5)
C27 N3 C7 C6 166.4(4)
Ga1 N3 C7 C6 -2.7(6)
C27 N3 C7 C21 -18.6(8)
Ga1 N3 C7 C21 172.3(4)
N2 C6 C7 N3 0.0(6)
C5 C6 C7 N3 179.4(5)
N2 C6 C7 C21 -175.0(4)
C5 C6 C7 C21 4.4(8)
C1 N1 C8 C13 130.8(5)
Ga1 N1 C8 C13 -56.9(6)
C1 N1 C8 C9 -59.0(7)
Ga1 N1 C8 C9 113.3(5)
C13 C8 C9 O9 176.5(5)
N1 C8 C9 O9 6.3(7)
C13 C8 C9 C10 -1.6(8)
N1 C8 C9 C10 -171.8(5)
C10 C9 O9 C14 -13.8(8)
C8 C9 O9 C14 168.2(5)
O9 C9 C10 C11 -175.5(5)
C8 C9 C10 C11 2.4(8)
C9 C10 C11 C12 -2.0(9)
C10 C11 C12 C13 0.8(9)
C9 C8 C13 C12 0.5(8)
N1 C8 C13 C12 170.7(5)
C11 C12 C13 C8 -0.1(9)
N1 C1 C15 C20 124.2(6)
C2 C1 C15 C20 -58.7(7)
N1 C1 C15 C16 -55.2(7)
C2 C1 C15 C16 122.0(6)
C20 C15 C16 C17 1.5(9)
C1 C15 C16 C17 -179.1(5)
C15 C16 C17 C18 -0.4(9)
C16 C17 C18 C19 -0.7(10)
C17 C18 C19 C20 0.5(10)
C16 C15 C20 C19 -1.7(9)
C1 C15 C20 C19 179.0(6)
C18 C19 C20 C15 0.7(10)
N3 C7 C21 C22 131.6(6)
C6 C7 C21 C22 -53.7(7)
N3 C7 C21 C26 -46.7(7)
C6 C7 C21 C26 128.0(5)
C26 C21 C22 C23 -1.9(8)
C7 C21 C22 C23 179.9(5)
C21 C22 C23 C24 1.2(9)
C22 C23 C24 C25 0.1(9)
C23 C24 C25 C26 -0.7(9)
C22 C21 C26 C25 1.2(8)
C7 C21 C26 C25 179.6(5)
C24 C25 C26 C21 0.0(9)
C7 N3 C27 C32 131.0(5)
Ga1 N3 C27 C32 -60.6(6)
C7 N3 C27 C28 -53.8(7)
Ga1 N3 C27 C28 114.5(5)
C32 C27 C28 O28 177.2(5)
N3 C27 C28 O28 2.0(7)
C32 C27 C28 C29 -1.5(8)
N3 C27 C28 C29 -176.7(5)
C29 C28 O28 C33 -9.9(8)
C27 C28 O28 C33 171.5(5)
O28 C28 C29 C30 -178.5(5)
C27 C28 C29 C30 0.1(8)
C28 C29 C30 C31 1.1(9)
C29 C30 C31 C32 -0.8(10)
N3 C27 C32 C31 177.0(5)
C28 C27 C32 C31 1.8(8)
C30 C31 C32 C27 -0.6(9)
C41 N4 C34 C35 -162.1(5)
Ga1 N4 C34 C35 -3.9(6)
C41 N4 C34 C48 23.2(8)
Ga1 N4 C34 C48 -178.5(4)
C39 N5 C35 C34 169.5(5)
Ga1 N5 C35 C34 1.3(6)
C39 N5 C35 C36 -9.6(7)
Ga1 N5 C35 C36 -177.7(4)
N4 C34 C35 N5 1.8(6)
C48 C34 C35 N5 176.3(5)
N4 C34 C35 C36 -179.3(5)
C48 C34 C35 C36 -4.8(9)
N5 C35 C36 C37 6.6(8)
C34 C35 C36 C37 -172.3(5)
C35 C36 C37 C38 0.0(9)
C36 C37 C38 C39 -4.1(9)
C35 N5 C39 C38 5.8(8)
Ga1 N5 C39 C38 173.6(4)
C35 N5 C39 C40 -173.7(4)
Ga1 N5 C39 C40 -5.9(6)
C37 C38 C39 N5 1.3(8)
C37 C38 C39 C40 -179.3(5)
C60 N6 C40 C39 -167.6(5)
Ga1 N6 C40 C39 3.4(5)
C60 N6 C40 C54 18.6(7)
Ga1 N6 C40 C54 -170.3(4)
N5 C39 C40 N6 1.1(7)
C38 C39 C40 N6 -178.4(5)
N5 C39 C40 C54 174.8(4)
C38 C39 C40 C54 -4.6(8)
C34 N4 C41 C46 -135.2(5)
Ga1 N4 C41 C46 68.2(6)
C34 N4 C41 C42 47.6(7)
Ga1 N4 C41 C42 -109.0(5)
C46 C41 C42 O42 -175.2(5)
N4 C41 C42 O42 2.0(7)
C46 C41 C42 C43 2.3(8)
N4 C41 C42 C43 179.5(5)
C43 C42 O42 C47 21.0(8)
C41 C42 O42 C47 -161.6(5)
O42 C42 C43 C44 175.2(5)
C41 C42 C43 C44 -2.0(8)
C42 C43 C44 C45 0.5(9)
C43 C44 C45 C46 0.8(9)
C42 C41 C46 C45 -1.0(8)
N4 C41 C46 C45 -178.3(5)
C44 C45 C46 C41 -0.6(9)
N4 C34 C48 C49 40.5(8)
C35 C34 C48 C49 -133.7(6)
N4 C34 C48 C53 -137.4(6)
C35 C34 C48 C53 48.4(8)
C53 C48 C49 C50 0.6(9)
C34 C48 C49 C50 -177.4(5)
C48 C49 C50 C51 -1.2(9)
C49 C50 C51 C52 0.4(10)
C50 C51 C52 C53 0.9(10)
C51 C52 C53 C48 -1.5(10)
C49 C48 C53 C52 0.8(9)
C34 C48 C53 C52 178.8(6)
N6 C40 C54 C55 -131.0(6)
C39 C40 C54 C55 55.6(7)
N6 C40 C54 C59 50.5(7)
C39 C40 C54 C59 -122.8(6)
C59 C54 C55 C56 1.7(8)
C40 C54 C55 C56 -176.7(5)
C54 C55 C56 C57 0.1(9)
C55 C56 C57 C58 -1.6(10)
C56 C57 C58 C59 1.3(10)
C57 C58 C59 C54 0.6(10)
C55 C54 C59 C58 -2.1(9)
C40 C54 C59 C58 176.4(5)
C40 N6 C60 C65 -125.6(6)
Ga1 N6 C60 C65 64.6(6)
C40 N6 C60 C61 58.8(7)
Ga1 N6 C60 C61 -111.0(5)
C65 C60 C61 O61 -178.0(5)
N6 C60 C61 O61 -2.3(7)
C65 C60 C61 C62 0.5(8)
N6 C60 C61 C62 176.2(5)
C62 C61 O61 C66 11.6(9)
C60 C61 O61 C66 -169.9(6)
O61 C61 C62 C63 177.9(6)
C60 C61 C62 C63 -0.5(9)
C61 C62 C63 C64 0.1(10)
C62 C63 C64 C65 0.2(11)
C63 C64 C65 C60 -0.2(10)
C61 C60 C65 C64 -0.1(8)
N6 C60 C65 C64 -175.8(5)
C68 C67 O67 C70 13.4(11)
O67 C67 C68 C69 -32.0(12)
C67 C68 C69 C70 37.1(11)
C67 O67 C70 C69 11.3(10)
C68 C69 C70 O67 -31.4(10)
C72 C71 O71 C74 22.8(14)
O71 C71 C72 C73 -29.6(11)
C71 C72 C73 C74 25.2(11)
C71 O71 C74 C73 -6.3(15)
C72 C73 C74 O71 -12.5(14)
C78 O75 C75 C76 33.2(9)
O75 C75 C76 C77 -39.7(9)
C75 C76 C77 C78 30.1(8)
C75 O75 C78 C77 -12.1(9)
C76 C77 C78 O75 -12.7(9)
C84 O81 C81 C82 -21(3)
O81 C81 C82 C83 31(3)
C81 C82 C83 C84 -27(3)
C81 O81 C84 C83 2(3)
C82 C83 C84 O81 16(3)
C88 O85 C85 C86 16(3)
O85 C85 C86 C87 -33(3)
C85 C86 C87 C88 38(3)
C85 O85 C88 C87 7(3)
C86 C87 C88 O85 -28(3)
